data_4335490
loop_
_publ_author_name
'Tiddo J. Mooibroek'
'Erica C. M. Wenker'
'Wietse Smit'
'Ilpo Mutikainen'
'Martin Lutz'
'Elisabeth Bouwman'

_publ_contact_author_address
; Bijvoet Center for Biomolecular Research
  Crystal and Structural Chemistry
  Utrecht University
  Padualaan 8
  3584 CH Utrecht
  The Netherlands
;
_publ_contact_author_email m.lutz@uu.nl
_publ_contact_author_fax '[+31] 30 2533940'
_publ_contact_author_name 'Martin Lutz'
_publ_contact_author_phone '[+31] 30 2533902'
_publ_section_title
;
 Homogeneous Hydrogenation and Isomerization of 1-Octene Catalyzed by
 Nickel(II) Complexes with Bidentate Diarylphosphane Ligands
;
_journal_name_full 'Inorganic Chemistry'
_journal_page_first 8190
_journal_page_last 8201
_journal_paper_doi 10.1021/ic400973t
_journal_volume 52
_journal_year 2013
_chemical_formula_moiety 'C33 H38 Cl2 Ni O4 P2'
_chemical_formula_sum 'C33 H38 Cl2 Ni O4 P2'
_chemical_formula_weight 690.18
_chemical_name_systematic
; 
 ? 
;
_space_group_IT_number 14
_symmetry_cell_setting monoclinic
_symmetry_space_group_name_Hall '-P 2ybc'
_symmetry_space_group_name_H-M 'P 1 21/c 1'
_atom_sites_solution_hydrogens geom
_atom_sites_solution_primary direct
_atom_sites_solution_secondary difmap
_audit_creation_method SHELXL-97
_cell_angle_alpha 90.00
_cell_angle_beta 112.3386(14)
_cell_angle_gamma 90.00
_cell_formula_units_Z 8
_cell_length_a 14.1806(4)
_cell_length_b 18.1253(7)
_cell_length_c 34.5607(12)
_cell_measurement_reflns_used 38276
_cell_measurement_temperature 110(2)
_cell_measurement_theta_max 25.00
_cell_measurement_theta_min 1.55
_cell_volume 8216.4(5)
_computing_cell_refinement Peakref
_computing_data_collection 'Nonius COLLECT'
_computing_data_reduction 'Eval15, Sadabs, Squeeze'
_computing_structure_refinement 'SHELXL-97 (Sheldrick, 1997)'
_computing_structure_solution 'SHELXS-97 (Sheldrick, 1990)'
_diffrn_ambient_temperature 110(2)
_diffrn_measured_fraction_theta_full 0.999
_diffrn_measured_fraction_theta_max 0.999
_diffrn_measurement_device_type 'Nonius KappaCCD'
_diffrn_measurement_method '\f and \w scans'
_diffrn_radiation_monochromator graphite
_diffrn_radiation_source 'rotating anode'
_diffrn_radiation_type MoK\a
_diffrn_radiation_wavelength 0.71073
_diffrn_reflns_av_R_equivalents 0.0790
_diffrn_reflns_av_sigmaI/netI 0.0751
_diffrn_reflns_limit_h_max 16
_diffrn_reflns_limit_h_min -16
_diffrn_reflns_limit_k_max 21
_diffrn_reflns_limit_k_min -21
_diffrn_reflns_limit_l_max 40
_diffrn_reflns_limit_l_min -41
_diffrn_reflns_number 64249
_diffrn_reflns_theta_full 25.00
_diffrn_reflns_theta_max 25.00
_diffrn_reflns_theta_min 1.55
_exptl_absorpt_coefficient_mu 0.709
_exptl_absorpt_correction_T_max 0.96
_exptl_absorpt_correction_T_min 0.45
_exptl_absorpt_correction_type multi-scan
_exptl_absorpt_process_details SADABS-2008/1
_exptl_crystal_colour red
_exptl_crystal_density_diffrn 1.116
_exptl_crystal_description needle
_exptl_crystal_F_000 2880
_exptl_crystal_size_max 0.36
_exptl_crystal_size_mid 0.09
_exptl_crystal_size_min 0.06
_platon_squeeze_details
;
;
_refine_diff_density_max 1.629
_refine_diff_density_min -0.703
_refine_diff_density_rms 0.117
_refine_ls_extinction_method none
_refine_ls_goodness_of_fit_ref 0.966
_refine_ls_hydrogen_treatment constr
_refine_ls_matrix_type full
_refine_ls_number_parameters 769
_refine_ls_number_reflns 14457
_refine_ls_number_restraints 0
_refine_ls_restrained_S_all 0.966
_refine_ls_R_factor_all 0.0887
_refine_ls_R_factor_gt 0.0618
_refine_ls_shift/su_max 0.001
_refine_ls_shift/su_mean 0.000
_refine_ls_structure_factor_coef Fsqd
_refine_ls_weighting_details 'calc w=1/[\s^2^(Fo^2^)+(0.1033P)^2^+0.0000P] where P=(Fo^2^+2Fc^2^)/3'
_refine_ls_weighting_scheme calc
_refine_ls_wR_factor_gt 0.1551
_refine_ls_wR_factor_ref 0.1673
_reflns_number_gt 9401
_reflns_number_total 14457
_reflns_threshold_expression I>2\s(I)
_cod_data_source_file ic400973t_si_004_2.cif
_cod_data_source_block s4244a
_cod_original_sg_symbol_H-M 'P 21/c'
_cod_database_code 4335490

loop_
_symmetry_equiv_pos_as_xyz
'x, y, z'
'-x, y+1/2, -z+1/2'
'-x, -y, -z'
'x, -y-1/2, z-1/2'

loop_
_atom_site_label
_atom_site_type_symbol
_atom_site_fract_x
_atom_site_fract_y
_atom_site_fract_z
_atom_site_U_iso_or_equiv
_atom_site_adp_type
_atom_site_occupancy
_atom_site_symmetry_multiplicity
_atom_site_calc_flag
_atom_site_refinement_flags
Ni1 Ni 0.19048(4) 0.46800(3) 0.116321(15) 0.01926(14) Uani 1 1 d .
Cl1 Cl 0.09548(8) 0.36685(5) 0.10251(3) 0.0260(2) Uani 1 1 d .
Cl2 Cl 0.07543(7) 0.53295(5) 0.13082(3) 0.0226(2) Uani 1 1 d .
P1 P 0.29057(8) 0.41415(6) 0.09058(3) 0.0234(2) Uani 1 1 d .
P2 P 0.29934(8) 0.55651(6) 0.14239(3) 0.0230(2) Uani 1 1 d .
O106 O 0.4506(2) 0.31783(17) 0.07822(9) 0.0373(8) Uani 1 1 d .
O206 O 0.4158(3) 0.69709(17) 0.16014(10) 0.0453(9) Uani 1 1 d .
O506 O 0.1543(2) 0.48516(16) 0.01354(8) 0.0334(7) Uani 1 1 d .
O606 O 0.3766(2) 0.47033(15) 0.22144(9) 0.0327(7) Uani 1 1 d .
C1 C 0.3751(3) 0.4778(2) 0.07769(13) 0.0310(10) Uani 1 1 d .
H1A H 0.4071 0.4500 0.0612 0.037 Uiso 1 1 calc R
H1B H 0.3320 0.5165 0.0591 0.037 Uiso 1 1 calc R
C2 C 0.4605(3) 0.5166(3) 0.11342(15) 0.0362(11) Uani 1 1 d .
C3 C 0.4312(3) 0.5317(2) 0.15175(13) 0.0336(11) Uani 1 1 d .
H3A H 0.4755 0.5720 0.1682 0.040 Uiso 1 1 calc R
H3B H 0.4483 0.4871 0.1696 0.040 Uiso 1 1 calc R
C11 C 0.5566(4) 0.4695(3) 0.12921(17) 0.0527(15) Uani 1 1 d .
H11A H 0.5430 0.4237 0.1413 0.079 Uiso 1 1 calc R
H11B H 0.6114 0.4967 0.1507 0.079 Uiso 1 1 calc R
H11C H 0.5772 0.4577 0.1059 0.079 Uiso 1 1 calc R
C12 C 0.4854(4) 0.5885(3) 0.09534(17) 0.0571(15) Uani 1 1 d .
H12A H 0.5098 0.5765 0.0731 0.086 Uiso 1 1 calc R
H12B H 0.5384 0.6158 0.1176 0.086 Uiso 1 1 calc R
H12C H 0.4239 0.6190 0.0839 0.086 Uiso 1 1 calc R
C101 C 0.3674(3) 0.3411(2) 0.12396(12) 0.0262(9) Uani 1 1 d .
C102 C 0.3525(3) 0.3261(2) 0.16071(13) 0.0297(10) Uani 1 1 d .
H102 H 0.3044 0.3543 0.1675 0.036 Uiso 1 1 calc R
C103 C 0.4067(4) 0.2709(2) 0.18755(15) 0.0418(12) Uani 1 1 d .
H103 H 0.3956 0.2607 0.2125 0.050 Uiso 1 1 calc R
C104 C 0.4781(4) 0.2301(3) 0.17750(16) 0.0459(13) Uani 1 1 d .
H104 H 0.5155 0.1919 0.1956 0.055 Uiso 1 1 calc R
C105 C 0.4941(4) 0.2450(3) 0.14172(14) 0.0410(12) Uani 1 1 d .
H105 H 0.5435 0.2175 0.1354 0.049 Uiso 1 1 calc R
C106 C 0.4387(3) 0.3003(2) 0.11441(13) 0.0321(10) Uani 1 1 d .
C107 C 0.5255(4) 0.2797(3) 0.06838(16) 0.0488(13) Uani 1 1 d .
H10A H 0.5931 0.2900 0.0898 0.073 Uiso 1 1 calc R
H10B H 0.5234 0.2961 0.0410 0.073 Uiso 1 1 calc R
H10C H 0.5121 0.2266 0.0675 0.073 Uiso 1 1 calc R
C201 C 0.2701(3) 0.6406(2) 0.11124(13) 0.0286(10) Uani 1 1 d .
C202 C 0.1879(3) 0.6425(2) 0.07393(12) 0.0269(10) Uani 1 1 d .
H202 H 0.1454 0.6003 0.0653 0.032 Uiso 1 1 calc R
C203 C 0.1649(4) 0.7049(2) 0.04833(14) 0.0377(11) Uani 1 1 d .
H203 H 0.1071 0.7057 0.0228 0.045 Uiso 1 1 calc R
C204 C 0.2283(4) 0.7652(3) 0.06107(15) 0.0480(14) Uani 1 1 d .
H204 H 0.2132 0.8082 0.0441 0.058 Uiso 1 1 calc R
C205 C 0.3127(4) 0.7648(3) 0.09770(15) 0.0447(13) Uani 1 1 d .
H205 H 0.3561 0.8067 0.1056 0.054 Uiso 1 1 calc R
C206 C 0.3341(4) 0.7029(2) 0.12316(14) 0.0385(12) Uani 1 1 d .
C207 C 0.4844(6) 0.7582(4) 0.1727(2) 0.121(4) Uani 1 1 d .
H20A H 0.5113 0.7686 0.1510 0.182 Uiso 1 1 calc R
H20B H 0.5409 0.7463 0.1990 0.182 Uiso 1 1 calc R
H20C H 0.4482 0.8017 0.1768 0.182 Uiso 1 1 calc R
C501 C 0.2160(3) 0.3691(2) 0.04119(12) 0.0251(9) Uani 1 1 d .
C502 C 0.2141(3) 0.2919(2) 0.03713(13) 0.0322(10) Uani 1 1 d .
H502 H 0.2562 0.2625 0.0599 0.039 Uiso 1 1 calc R
C503 C 0.1523(3) 0.2582(3) 0.00062(14) 0.0373(11) Uani 1 1 d .
H503 H 0.1518 0.2060 -0.0017 0.045 Uiso 1 1 calc R
C504 C 0.0913(4) 0.3003(3) -0.03254(14) 0.0392(12) Uani 1 1 d .
H504 H 0.0486 0.2768 -0.0577 0.047 Uiso 1 1 calc R
C505 C 0.0915(3) 0.3767(3) -0.02979(13) 0.0357(11) Uani 1 1 d .
H505 H 0.0497 0.4054 -0.0530 0.043 Uiso 1 1 calc R
C506 C 0.1529(3) 0.4106(2) 0.00695(13) 0.0311(10) Uani 1 1 d .
C507 C 0.0941(4) 0.5296(3) -0.02190(14) 0.0555(16) Uani 1 1 d .
H50A H 0.1147 0.5195 -0.0454 0.083 Uiso 1 1 calc R
H50B H 0.1048 0.5819 -0.0144 0.083 Uiso 1 1 calc R
H50C H 0.0218 0.5174 -0.0299 0.083 Uiso 1 1 calc R
C601 C 0.3020(3) 0.5845(2) 0.19341(12) 0.0264(10) Uani 1 1 d .
C602 C 0.2612(3) 0.6522(2) 0.19870(13) 0.0305(10) Uani 1 1 d .
H602 H 0.2320 0.6840 0.1753 0.037 Uiso 1 1 calc R
C603 C 0.2623(3) 0.6736(2) 0.23703(13) 0.0339(11) Uani 1 1 d .
H603 H 0.2349 0.7200 0.2401 0.041 Uiso 1 1 calc R
C604 C 0.3042(3) 0.6267(3) 0.27144(13) 0.0344(11) Uani 1 1 d .
H604 H 0.3059 0.6416 0.2980 0.041 Uiso 1 1 calc R
C605 C 0.3429(3) 0.5592(2) 0.26717(13) 0.0297(10) Uani 1 1 d .
H605 H 0.3708 0.5276 0.2907 0.036 Uiso 1 1 calc R
C606 C 0.3412(3) 0.5371(2) 0.22856(12) 0.0266(10) Uani 1 1 d .
C607 C 0.4265(4) 0.4249(3) 0.25673(13) 0.0408(12) Uani 1 1 d .
H60A H 0.4837 0.4520 0.2771 0.061 Uiso 1 1 calc R
H60B H 0.4521 0.3804 0.2479 0.061 Uiso 1 1 calc R
H60C H 0.3783 0.4109 0.2696 0.061 Uiso 1 1 calc R
Ni2 Ni 0.68968(4) 0.52087(3) 0.624731(15) 0.01811(14) Uani 1 1 d .
Cl3 Cl 0.59701(7) 0.41883(5) 0.61233(3) 0.0239(2) Uani 1 1 d .
Cl4 Cl 0.57536(7) 0.58369(5) 0.64042(3) 0.0242(2) Uani 1 1 d .
P3 P 0.78600(8) 0.46883(5) 0.59658(3) 0.0198(2) Uani 1 1 d .
P4 P 0.79828(8) 0.60944(5) 0.65025(3) 0.0199(2) Uani 1 1 d .
O306 O 0.9340(2) 0.36657(15) 0.57835(9) 0.0317(7) Uani 1 1 d .
O406 O 0.9153(2) 0.75166(15) 0.66507(8) 0.0309(7) Uani 1 1 d .
O706 O 0.6581(2) 0.54975(15) 0.52114(8) 0.0297(7) Uani 1 1 d .
O806 O 0.8764(2) 0.52082(15) 0.72854(8) 0.0276(7) Uani 1 1 d .
C4 C 0.8724(3) 0.5322(2) 0.58431(12) 0.0231(9) Uani 1 1 d .
H4A H 0.9030 0.5050 0.5671 0.028 Uiso 1 1 calc R
H4B H 0.8308 0.5727 0.5668 0.028 Uiso 1 1 calc R
C5 C 0.9603(3) 0.5674(2) 0.62181(13) 0.0268(10) Uani 1 1 d .
C6 C 0.9310(3) 0.5844(2) 0.65943(12) 0.0224(9) Uani 1 1 d .
H6A H 0.9751 0.6253 0.6753 0.027 Uiso 1 1 calc R
H6B H 0.9486 0.5405 0.6779 0.027 Uiso 1 1 calc R
C21 C 1.0544(3) 0.5194(2) 0.63751(14) 0.0327(11) Uani 1 1 d .
H21A H 1.0769 0.5092 0.6145 0.049 Uiso 1 1 calc R
H21B H 1.0387 0.4729 0.6482 0.049 Uiso 1 1 calc R
H21C H 1.1088 0.5451 0.6600 0.049 Uiso 1 1 calc R
C22 C 0.9886(3) 0.6391(2) 0.60467(13) 0.0320(10) Uani 1 1 d .
H22A H 1.0445 0.6639 0.6270 0.048 Uiso 1 1 calc R
H22B H 0.9291 0.6718 0.5945 0.048 Uiso 1 1 calc R
H22C H 1.0101 0.6272 0.5816 0.048 Uiso 1 1 calc R
C301 C 0.8606(3) 0.3926(2) 0.62730(12) 0.0224(9) Uani 1 1 d .
C302 C 0.8516(3) 0.3782(2) 0.66567(12) 0.0270(10) Uani 1 1 d .
H302 H 0.8077 0.4077 0.6743 0.032 Uiso 1 1 calc R
C303 C 0.9063(4) 0.3214(2) 0.69104(14) 0.0363(11) Uani 1 1 d .
H303 H 0.8986 0.3109 0.7166 0.044 Uiso 1 1 calc R
C304 C 0.9723(4) 0.2798(2) 0.67888(15) 0.0394(12) Uani 1 1 d .
H304 H 1.0109 0.2414 0.6965 0.047 Uiso 1 1 calc R
C305 C 0.9827(3) 0.2935(2) 0.64151(14) 0.0357(11) Uani 1 1 d .
H305 H 1.0282 0.2644 0.6336 0.043 Uiso 1 1 calc R
C306 C 0.9273(3) 0.3493(2) 0.61544(13) 0.0280(10) Uani 1 1 d .
C307 C 0.9952(4) 0.3181(3) 0.56380(16) 0.0524(14) Uani 1 1 d .
H30A H 1.0664 0.3198 0.5835 0.079 Uiso 1 1 calc R
H30B H 0.9911 0.3344 0.5362 0.079 Uiso 1 1 calc R
H30C H 0.9696 0.2675 0.5619 0.079 Uiso 1 1 calc R
C401 C 0.7661(3) 0.6944(2) 0.61950(12) 0.0226(9) Uani 1 1 d .
C402 C 0.6760(3) 0.6960(2) 0.58414(12) 0.0265(9) Uani 1 1 d .
H402 H 0.6344 0.6532 0.5764 0.032 Uiso 1 1 calc R
C403 C 0.6466(3) 0.7594(2) 0.56025(13) 0.0326(10) Uani 1 1 d .
H403 H 0.5844 0.7606 0.5365 0.039 Uiso 1 1 calc R
C404 C 0.7090(4) 0.8213(2) 0.57131(14) 0.0385(12) Uani 1 1 d .
H404 H 0.6897 0.8646 0.5546 0.046 Uiso 1 1 calc R
C405 C 0.7979(4) 0.8208(2) 0.60590(13) 0.0337(11) Uani 1 1 d .
H405 H 0.8393 0.8638 0.6131 0.040 Uiso 1 1 calc R
C406 C 0.8281(3) 0.7582(2) 0.63051(12) 0.0246(9) Uani 1 1 d .
C407 C 0.9827(4) 0.8131(3) 0.67576(17) 0.0659(19) Uani 1 1 d .
H40A H 1.0080 0.8219 0.6534 0.099 Uiso 1 1 calc R
H40B H 1.0403 0.8028 0.7020 0.099 Uiso 1 1 calc R
H40C H 0.9463 0.8570 0.6792 0.099 Uiso 1 1 calc R
C701 C 0.7074(3) 0.4296(2) 0.54578(12) 0.0237(9) Uani 1 1 d .
C702 C 0.6991(3) 0.3541(2) 0.53953(13) 0.0259(9) Uani 1 1 d .
H702 H 0.7350 0.3221 0.5621 0.031 Uiso 1 1 calc R
C703 C 0.6399(3) 0.3242(2) 0.50130(13) 0.0306(10) Uani 1 1 d .
H703 H 0.6357 0.2722 0.4975 0.037 Uiso 1 1 calc R
C704 C 0.5867(3) 0.3710(2) 0.46852(13) 0.0291(10) Uani 1 1 d .
H704 H 0.5478 0.3506 0.4419 0.035 Uiso 1 1 calc R
C705 C 0.5892(3) 0.4468(2) 0.47384(12) 0.0276(10) Uani 1 1 d .
H705 H 0.5499 0.4783 0.4516 0.033 Uiso 1 1 calc R
C706 C 0.6510(3) 0.4760(2) 0.51274(12) 0.0262(10) Uani 1 1 d .
C707 C 0.6100(4) 0.5996(2) 0.48689(13) 0.0378(11) Uani 1 1 d .
H70A H 0.6342 0.5893 0.4644 0.057 Uiso 1 1 calc R
H70B H 0.6271 0.6506 0.4965 0.057 Uiso 1 1 calc R
H70C H 0.5359 0.5930 0.4764 0.057 Uiso 1 1 calc R
C801 C 0.8035(3) 0.6351(2) 0.70204(11) 0.0216(9) Uani 1 1 d .
C802 C 0.7642(3) 0.7033(2) 0.70817(13) 0.0268(10) Uani 1 1 d .
H802 H 0.7354 0.7358 0.6851 0.032 Uiso 1 1 calc R
C803 C 0.7663(3) 0.7243(2) 0.74676(12) 0.0297(10) Uani 1 1 d .
H803 H 0.7396 0.7709 0.7502 0.036 Uiso 1 1 calc R
C804 C 0.8078(3) 0.6768(2) 0.78075(13) 0.0307(10) Uani 1 1 d .
H804 H 0.8098 0.6911 0.8075 0.037 Uiso 1 1 calc R
C805 C 0.8464(3) 0.6088(2) 0.77569(12) 0.0272(10) Uani 1 1 d .
H805 H 0.8747 0.5764 0.7989 0.033 Uiso 1 1 calc R
C806 C 0.8434(3) 0.5882(2) 0.73645(12) 0.0229(9) Uani 1 1 d .
C807 C 0.9295(4) 0.4752(2) 0.76362(13) 0.0368(12) Uani 1 1 d .
H80A H 0.9828 0.5041 0.7848 0.055 Uiso 1 1 calc R
H80B H 0.9605 0.4337 0.7547 0.055 Uiso 1 1 calc R
H80C H 0.8816 0.4565 0.7756 0.055 Uiso 1 1 calc R

loop_
_atom_site_aniso_label
_atom_site_aniso_U_11
_atom_site_aniso_U_22
_atom_site_aniso_U_33
_atom_site_aniso_U_23
_atom_site_aniso_U_13
_atom_site_aniso_U_12
Ni1 0.0199(3) 0.0127(3) 0.0288(3) 0.0005(2) 0.0133(2) -0.0007(2)
Cl1 0.0290(6) 0.0143(5) 0.0404(6) -0.0018(4) 0.0195(5) -0.0035(4)
Cl2 0.0240(5) 0.0171(5) 0.0299(5) -0.0015(4) 0.0139(4) 0.0008(4)
P1 0.0226(6) 0.0192(6) 0.0321(6) 0.0013(5) 0.0143(5) 0.0018(4)
P2 0.0227(6) 0.0177(6) 0.0310(6) 0.0017(4) 0.0129(5) -0.0040(4)
O106 0.0355(19) 0.0377(19) 0.0484(19) -0.0004(15) 0.0270(15) 0.0130(14)
O206 0.051(2) 0.0318(19) 0.050(2) 0.0027(15) 0.0156(17) -0.0261(16)
O506 0.0389(19) 0.0290(18) 0.0295(16) 0.0033(13) 0.0098(14) 0.0099(14)
O606 0.0360(18) 0.0243(17) 0.0353(16) 0.0047(13) 0.0107(14) 0.0037(13)
C1 0.037(3) 0.023(2) 0.043(3) 0.003(2) 0.026(2) 0.0005(19)
C2 0.033(3) 0.031(3) 0.056(3) -0.002(2) 0.028(2) -0.003(2)
C3 0.028(3) 0.031(3) 0.041(3) -0.001(2) 0.012(2) -0.0024(19)
C11 0.024(3) 0.064(4) 0.072(4) -0.015(3) 0.020(3) -0.009(2)
C12 0.064(4) 0.050(4) 0.081(4) -0.004(3) 0.055(3) -0.021(3)
C101 0.025(2) 0.021(2) 0.033(2) 0.0036(18) 0.0126(19) 0.0029(18)
C102 0.025(2) 0.024(2) 0.041(2) 0.000(2) 0.013(2) 0.0045(18)
C103 0.049(3) 0.027(3) 0.053(3) 0.014(2) 0.024(2) 0.012(2)
C104 0.047(3) 0.029(3) 0.063(3) 0.011(2) 0.023(3) 0.019(2)
C105 0.035(3) 0.035(3) 0.053(3) -0.003(2) 0.017(2) 0.015(2)
C106 0.028(3) 0.030(3) 0.039(3) -0.004(2) 0.014(2) 0.0001(19)
C107 0.048(3) 0.049(3) 0.060(3) -0.009(3) 0.033(3) 0.012(3)
C201 0.038(3) 0.018(2) 0.035(2) 0.0032(18) 0.020(2) -0.0052(18)
C202 0.034(3) 0.021(2) 0.036(2) 0.0021(18) 0.025(2) -0.0013(18)
C203 0.042(3) 0.032(3) 0.046(3) 0.011(2) 0.025(2) 0.003(2)
C204 0.070(4) 0.028(3) 0.055(3) 0.021(2) 0.035(3) 0.005(3)
C205 0.055(3) 0.029(3) 0.055(3) 0.001(2) 0.026(3) -0.018(2)
C206 0.043(3) 0.030(3) 0.045(3) 0.007(2) 0.019(2) -0.012(2)
C207 0.112(6) 0.084(5) 0.115(6) 0.028(5) -0.017(5) -0.087(5)
C501 0.025(2) 0.028(2) 0.027(2) -0.0016(18) 0.0148(18) -0.0007(18)
C502 0.032(3) 0.029(3) 0.041(3) 0.002(2) 0.020(2) 0.008(2)
C503 0.041(3) 0.029(3) 0.044(3) -0.011(2) 0.018(2) -0.004(2)
C504 0.039(3) 0.042(3) 0.041(3) -0.013(2) 0.019(2) 0.004(2)
C505 0.034(3) 0.046(3) 0.028(2) -0.003(2) 0.013(2) 0.010(2)
C506 0.035(3) 0.031(3) 0.037(2) -0.003(2) 0.024(2) 0.009(2)
C507 0.076(4) 0.049(3) 0.033(3) 0.011(2) 0.012(3) 0.027(3)
C601 0.022(2) 0.025(2) 0.034(2) -0.0050(19) 0.0131(18) -0.0094(18)
C602 0.033(3) 0.020(2) 0.039(2) -0.0012(19) 0.014(2) -0.0086(19)
C603 0.037(3) 0.026(2) 0.046(3) -0.008(2) 0.023(2) -0.006(2)
C604 0.029(3) 0.043(3) 0.032(2) -0.010(2) 0.012(2) -0.017(2)
C605 0.031(3) 0.028(3) 0.032(2) 0.0000(19) 0.014(2) -0.0134(19)
C606 0.025(2) 0.022(2) 0.032(2) 0.0005(18) 0.0098(19) -0.0066(18)
C607 0.043(3) 0.034(3) 0.039(3) 0.008(2) 0.007(2) 0.003(2)
Ni2 0.0193(3) 0.0109(3) 0.0273(3) -0.0002(2) 0.0125(2) -0.0001(2)
Cl3 0.0261(5) 0.0149(5) 0.0340(5) -0.0010(4) 0.0154(4) -0.0049(4)
Cl4 0.0235(5) 0.0186(5) 0.0342(5) -0.0011(4) 0.0150(4) 0.0027(4)
P3 0.0214(6) 0.0128(5) 0.0278(5) 0.0000(4) 0.0123(4) 0.0010(4)
P4 0.0231(6) 0.0134(5) 0.0255(5) 0.0002(4) 0.0119(4) -0.0013(4)
O306 0.0351(18) 0.0221(16) 0.0455(18) 0.0006(13) 0.0237(15) 0.0099(13)
O406 0.0409(19) 0.0167(15) 0.0367(16) -0.0008(13) 0.0167(14) -0.0128(13)
O706 0.0354(18) 0.0186(15) 0.0323(16) 0.0033(12) 0.0099(13) 0.0081(13)
O806 0.0374(18) 0.0202(16) 0.0258(15) 0.0025(12) 0.0126(13) 0.0026(13)
C4 0.028(2) 0.016(2) 0.032(2) 0.0061(17) 0.0187(18) -0.0004(17)
C5 0.022(2) 0.023(2) 0.040(2) 0.0007(19) 0.0171(19) 0.0003(17)
C6 0.021(2) 0.016(2) 0.033(2) -0.0004(17) 0.0128(18) -0.0004(16)
C21 0.018(2) 0.035(3) 0.048(3) -0.003(2) 0.017(2) 0.0012(19)
C22 0.034(3) 0.025(2) 0.047(3) -0.002(2) 0.027(2) -0.0081(19)
C301 0.023(2) 0.014(2) 0.029(2) -0.0034(17) 0.0087(18) -0.0036(16)
C302 0.023(2) 0.017(2) 0.041(2) 0.0037(18) 0.0108(19) 0.0060(17)
C303 0.047(3) 0.024(2) 0.042(3) 0.005(2) 0.021(2) 0.006(2)
C304 0.040(3) 0.023(2) 0.056(3) 0.012(2) 0.019(2) 0.015(2)
C305 0.031(3) 0.029(3) 0.048(3) -0.004(2) 0.017(2) 0.004(2)
C306 0.030(2) 0.018(2) 0.037(2) 0.0003(19) 0.013(2) 0.0017(18)
C307 0.070(4) 0.043(3) 0.066(3) 0.000(3) 0.051(3) 0.019(3)
C401 0.034(2) 0.013(2) 0.029(2) -0.0004(17) 0.0211(19) -0.0040(17)
C402 0.033(2) 0.019(2) 0.033(2) 0.0006(18) 0.0181(19) 0.0008(18)
C403 0.035(3) 0.029(3) 0.034(2) 0.004(2) 0.013(2) 0.005(2)
C404 0.058(3) 0.016(2) 0.050(3) 0.006(2) 0.030(3) 0.003(2)
C405 0.059(3) 0.015(2) 0.034(2) -0.0004(18) 0.025(2) -0.004(2)
C406 0.039(3) 0.012(2) 0.031(2) -0.0028(17) 0.022(2) -0.0028(18)
C407 0.066(4) 0.041(3) 0.070(4) 0.000(3) 0.002(3) -0.039(3)
C701 0.021(2) 0.025(2) 0.031(2) -0.0020(18) 0.0158(18) -0.0049(17)
C702 0.028(2) 0.018(2) 0.036(2) -0.0016(18) 0.0170(19) 0.0011(18)
C703 0.030(3) 0.027(2) 0.039(2) -0.006(2) 0.018(2) -0.0039(19)
C704 0.024(2) 0.035(3) 0.030(2) -0.008(2) 0.0128(19) -0.0035(19)
C705 0.029(2) 0.029(2) 0.026(2) 0.0031(19) 0.0119(19) 0.0053(19)
C706 0.027(2) 0.027(2) 0.030(2) -0.0026(19) 0.0169(19) 0.0018(18)
C707 0.051(3) 0.026(3) 0.040(3) 0.006(2) 0.022(2) 0.004(2)
C801 0.026(2) 0.017(2) 0.023(2) 0.0016(16) 0.0111(17) -0.0052(17)
C802 0.032(2) 0.015(2) 0.036(2) 0.0006(18) 0.016(2) -0.0008(18)
C803 0.038(3) 0.018(2) 0.041(3) -0.0052(19) 0.023(2) -0.0045(19)
C804 0.038(3) 0.030(3) 0.031(2) -0.007(2) 0.021(2) -0.010(2)
C805 0.023(2) 0.028(2) 0.033(2) 0.0005(19) 0.0132(19) -0.0090(18)
C806 0.023(2) 0.020(2) 0.028(2) -0.0042(17) 0.0126(18) -0.0074(17)
C807 0.047(3) 0.028(3) 0.029(2) 0.007(2) 0.008(2) 0.008(2)

loop_
_atom_type_symbol
_atom_type_description
_atom_type_scat_dispersion_real
_atom_type_scat_dispersion_imag
_atom_type_scat_source
C C 0.0033 0.0016 'International Tables Vol C Tables 4.2.6.8 and 6.1.1.4'
H H 0.0000 0.0000 'International Tables Vol C Tables 4.2.6.8 and 6.1.1.4'
Cl Cl 0.1484 0.1585 'International Tables Vol C Tables 4.2.6.8 and 6.1.1.4'
Ni Ni 0.3393 1.1124 'International Tables Vol C Tables 4.2.6.8 and 6.1.1.4'
O O 0.0106 0.0060 'International Tables Vol C Tables 4.2.6.8 and 6.1.1.4'
P P 0.1023 0.0942 'International Tables Vol C Tables 4.2.6.8 and 6.1.1.4'

loop_
_geom_angle_atom_site_label_1
_geom_angle_atom_site_label_2
_geom_angle_atom_site_label_3
_geom_angle
P2 Ni1 P1 91.70(4)
P2 Ni1 Cl1 168.15(4)
P1 Ni1 Cl1 88.76(4)
P2 Ni1 Cl2 88.98(4)
P1 Ni1 Cl2 169.17(4)
Cl1 Ni1 Cl2 92.79(4)
C101 P1 C501 105.17(19)
C101 P1 C1 108.8(2)
C501 P1 C1 104.74(19)
C101 P1 Ni1 113.20(14)
C501 P1 Ni1 110.35(14)
C1 P1 Ni1 113.92(14)
C201 P2 C601 104.81(19)
C201 P2 C3 107.3(2)
C601 P2 C3 104.68(19)
C201 P2 Ni1 114.04(14)
C601 P2 Ni1 110.95(13)
C3 P2 Ni1 114.21(15)
C106 O106 C107 118.3(4)
C206 O206 C207 117.6(4)
C506 O506 C507 116.3(3)
C606 O606 C607 117.1(3)
C2 C1 P1 118.8(3)
C2 C1 H1A 107.6
P1 C1 H1A 107.6
C2 C1 H1B 107.6
P1 C1 H1B 107.6
H1A C1 H1B 107.1
C11 C2 C1 110.9(4)
C11 C2 C12 107.9(4)
C1 C2 C12 107.0(4)
C11 C2 C3 106.6(4)
C1 C2 C3 112.5(4)
C12 C2 C3 111.8(4)
C2 C3 P2 118.6(3)
C2 C3 H3A 107.7
P2 C3 H3A 107.7
C2 C3 H3B 107.7
P2 C3 H3B 107.7
H3A C3 H3B 107.1
C2 C11 H11A 109.5
C2 C11 H11B 109.5
H11A C11 H11B 109.5
C2 C11 H11C 109.5
H11A C11 H11C 109.5
H11B C11 H11C 109.5
C2 C12 H12A 109.5
C2 C12 H12B 109.5
H12A C12 H12B 109.5
C2 C12 H12C 109.5
H12A C12 H12C 109.5
H12B C12 H12C 109.5
C106 C101 C102 119.3(4)
C106 C101 P1 123.4(3)
C102 C101 P1 117.3(3)
C103 C102 C101 121.0(4)
C103 C102 H102 119.5
C101 C102 H102 119.5
C102 C103 C104 119.1(5)
C102 C103 H103 120.5
C104 C103 H103 120.5
C105 C104 C103 120.3(4)
C105 C104 H104 119.8
C103 C104 H104 119.8
C104 C105 C106 120.6(4)
C104 C105 H105 119.7
C106 C105 H105 119.7
O106 C106 C101 116.7(4)
O106 C106 C105 123.6(4)
C101 C106 C105 119.7(4)
O106 C107 H10A 109.5
O106 C107 H10B 109.5
H10A C107 H10B 109.5
O106 C107 H10C 109.5
H10A C107 H10C 109.5
H10B C107 H10C 109.5
C202 C201 C206 118.5(4)
C202 C201 P2 119.9(3)
C206 C201 P2 121.5(3)
C201 C202 C203 121.8(4)
C201 C202 H202 119.1
C203 C202 H202 119.1
C204 C203 C202 118.3(4)
C204 C203 H203 120.9
C202 C203 H203 120.9
C205 C204 C203 121.7(4)
C205 C204 H204 119.2
C203 C204 H204 119.2
C204 C205 C206 119.6(4)
C204 C205 H205 120.2
C206 C205 H205 120.2
O206 C206 C205 124.1(4)
O206 C206 C201 115.8(4)
C205 C206 C201 120.1(4)
O206 C207 H20A 109.5
O206 C207 H20B 109.5
H20A C207 H20B 109.5
O206 C207 H20C 109.5
H20A C207 H20C 109.5
H20B C207 H20C 109.5
C506 C501 C502 117.9(4)
C506 C501 P1 120.5(3)
C502 C501 P1 121.4(3)
C503 C502 C501 120.9(4)
C503 C502 H502 119.5
C501 C502 H502 119.5
C504 C503 C502 119.9(4)
C504 C503 H503 120.0
C502 C503 H503 120.0
C503 C504 C505 120.8(4)
C503 C504 H504 119.6
C505 C504 H504 119.6
C506 C505 C504 119.4(4)
C506 C505 H505 120.3
C504 C505 H505 120.3
O506 C506 C505 123.8(4)
O506 C506 C501 115.2(4)
C505 C506 C501 121.0(4)
O506 C507 H50A 109.5
O506 C507 H50B 109.5
H50A C507 H50B 109.5
O506 C507 H50C 109.5
H50A C507 H50C 109.5
H50B C507 H50C 109.5
C602 C601 C606 117.8(4)
C602 C601 P2 120.9(3)
C606 C601 P2 121.2(3)
C603 C602 C601 121.4(4)
C603 C602 H602 119.3
C601 C602 H602 119.3
C602 C603 C604 119.6(4)
C602 C603 H603 120.2
C604 C603 H603 120.2
C605 C604 C603 120.6(4)
C605 C604 H604 119.7
C603 C604 H604 119.7
C604 C605 C606 120.1(4)
C604 C605 H605 120.0
C606 C605 H605 120.0
O606 C606 C605 123.8(4)
O606 C606 C601 115.6(4)
C605 C606 C601 120.5(4)
O606 C607 H60A 109.5
O606 C607 H60B 109.5
H60A C607 H60B 109.5
O606 C607 H60C 109.5
H60A C607 H60C 109.5
H60B C607 H60C 109.5
P4 Ni2 P3 91.91(4)
P4 Ni2 Cl4 89.58(4)
P3 Ni2 Cl4 168.18(4)
P4 Ni2 Cl3 167.27(4)
P3 Ni2 Cl3 88.77(4)
Cl4 Ni2 Cl3 92.35(4)
C301 P3 C701 105.81(18)
C301 P3 C4 108.58(18)
C701 P3 C4 103.73(18)
C301 P3 Ni2 113.21(14)
C701 P3 Ni2 109.97(13)
C4 P3 Ni2 114.76(13)
C801 P4 C401 105.27(17)
C801 P4 C6 103.67(18)
C401 P4 C6 108.73(19)
C801 P4 Ni2 110.25(13)
C401 P4 Ni2 113.93(13)
C6 P4 Ni2 114.14(13)
C306 O306 C307 117.0(3)
C406 O406 C407 117.2(3)
C706 O706 C707 117.9(3)
C806 O806 C807 117.2(3)
C5 C4 P3 117.2(3)
C5 C4 H4A 108.0
P3 C4 H4A 108.0
C5 C4 H4B 108.0
P3 C4 H4B 108.0
H4A C4 H4B 107.2
C21 C5 C6 107.3(3)
C21 C5 C22 107.4(3)
C6 C5 C22 110.4(3)
C21 C5 C4 112.6(3)
C6 C5 C4 113.5(3)
C22 C5 C4 105.6(3)
C5 C6 P4 119.3(3)
C5 C6 H6A 107.5
P4 C6 H6A 107.5
C5 C6 H6B 107.5
P4 C6 H6B 107.5
H6A C6 H6B 107.0
C5 C21 H21A 109.5
C5 C21 H21B 109.5
H21A C21 H21B 109.5
C5 C21 H21C 109.5
H21A C21 H21C 109.5
H21B C21 H21C 109.5
C5 C22 H22A 109.5
C5 C22 H22B 109.5
H22A C22 H22B 109.5
C5 C22 H22C 109.5
H22A C22 H22C 109.5
H22B C22 H22C 109.5
C302 C301 C306 119.0(4)
C302 C301 P3 116.9(3)
C306 C301 P3 124.1(3)
C303 C302 C301 120.5(4)
C303 C302 H302 119.8
C301 C302 H302 119.8
C302 C303 C304 119.5(4)
C302 C303 H303 120.2
C304 C303 H303 120.2
C305 C304 C303 120.8(4)
C305 C304 H304 119.6
C303 C304 H304 119.6
C304 C305 C306 120.4(4)
C304 C305 H305 119.8
C306 C305 H305 119.8
O306 C306 C305 123.9(4)
O306 C306 C301 116.3(3)
C305 C306 C301 119.8(4)
O306 C307 H30A 109.5
O306 C307 H30B 109.5
H30A C307 H30B 109.5
O306 C307 H30C 109.5
H30A C307 H30C 109.5
H30B C307 H30C 109.5
C402 C401 C406 119.2(4)
C402 C401 P4 118.1(3)
C406 C401 P4 122.7(3)
C403 C402 C401 120.6(4)
C403 C402 H402 119.7
C401 C402 H402 119.7
C402 C403 C404 119.4(4)
C402 C403 H403 120.3
C404 C403 H403 120.3
C405 C404 C403 120.9(4)
C405 C404 H404 119.5
C403 C404 H404 119.5
C404 C405 C406 120.6(4)
C404 C405 H405 119.7
C406 C405 H405 119.7
O406 C406 C405 125.2(4)
O406 C406 C401 115.5(3)
C405 C406 C401 119.3(4)
O406 C407 H40A 109.5
O406 C407 H40B 109.5
H40A C407 H40B 109.5
O406 C407 H40C 109.5
H40A C407 H40C 109.5
H40B C407 H40C 109.5
C702 C701 C706 118.6(4)
C702 C701 P3 121.3(3)
C706 C701 P3 120.1(3)
C703 C702 C701 121.5(4)
C703 C702 H702 119.2
C701 C702 H702 119.2
C702 C703 C704 119.1(4)
C702 C703 H703 120.4
C704 C703 H703 120.4
C705 C704 C703 121.3(4)
C705 C704 H704 119.3
C703 C704 H704 119.3
C704 C705 C706 118.5(4)
C704 C705 H705 120.8
C706 C705 H705 120.8
O706 C706 C701 116.2(3)
O706 C706 C705 122.9(4)
C701 C706 C705 120.9(4)
O706 C707 H70A 109.5
O706 C707 H70B 109.5
H70A C707 H70B 109.5
O706 C707 H70C 109.5
H70A C707 H70C 109.5
H70B C707 H70C 109.5
C806 C801 C802 117.6(4)
C806 C801 P4 122.2(3)
C802 C801 P4 120.2(3)
C803 C802 C801 121.8(4)
C803 C802 H802 119.1
C801 C802 H802 119.1
C802 C803 C804 119.5(4)
C802 C803 H803 120.3
C804 C803 H803 120.3
C805 C804 C803 120.3(4)
C805 C804 H804 119.9
C803 C804 H804 119.9
C804 C805 C806 119.5(4)
C804 C805 H805 120.2
C806 C805 H805 120.2
O806 C806 C805 123.1(4)
O806 C806 C801 115.5(3)
C805 C806 C801 121.4(4)
O806 C807 H80A 109.5
O806 C807 H80B 109.5
H80A C807 H80B 109.5
O806 C807 H80C 109.5
H80A C807 H80C 109.5
H80B C807 H80C 109.5

loop_
_geom_bond_atom_site_label_1
_geom_bond_atom_site_label_2
_geom_bond_distance
Ni1 P2 2.1705(11)
Ni1 P1 2.1723(12)
Ni1 Cl1 2.2171(10)
Ni1 Cl2 2.2181(11)
P1 C101 1.821(4)
P1 C501 1.824(4)
P1 C1 1.837(4)
P2 C201 1.820(4)
P2 C601 1.821(4)
P2 C3 1.828(4)
O106 C106 1.362(5)
O106 C107 1.414(5)
O206 C206 1.365(5)
O206 C207 1.429(6)
O506 C506 1.370(5)
O506 C507 1.443(5)
O606 C606 1.368(5)
O606 C607 1.418(5)
C1 C2 1.532(6)
C1 H1A 0.9900
C1 H1B 0.9900
C2 C11 1.522(6)
C2 C12 1.544(6)
C2 C3 1.556(6)
C3 H3A 0.9900
C3 H3B 0.9900
C11 H11A 0.9800
C11 H11B 0.9800
C11 H11C 0.9800
C12 H12A 0.9800
C12 H12B 0.9800
C12 H12C 0.9800
C101 C106 1.390(6)
C101 C102 1.391(6)
C102 C103 1.383(6)
C102 H102 0.9500
C103 C104 1.399(7)
C103 H103 0.9500
C104 C105 1.367(7)
C104 H104 0.9500
C105 C106 1.397(6)
C105 H105 0.9500
C107 H10A 0.9800
C107 H10B 0.9800
C107 H10C 0.9800
C201 C202 1.371(5)
C201 C206 1.408(6)
C202 C203 1.396(6)
C202 H202 0.9500
C203 C204 1.377(7)
C203 H203 0.9500
C204 C205 1.372(6)
C204 H204 0.9500
C205 C206 1.387(6)
C205 H205 0.9500
C207 H20A 0.9800
C207 H20B 0.9800
C207 H20C 0.9800
C501 C506 1.401(6)
C501 C502 1.405(6)
C502 C503 1.375(6)
C502 H502 0.9500
C503 C504 1.374(6)
C503 H503 0.9500
C504 C505 1.389(6)
C504 H504 0.9500
C505 C506 1.381(6)
C505 H505 0.9500
C507 H50A 0.9800
C507 H50B 0.9800
C507 H50C 0.9800
C601 C602 1.398(6)
C601 C606 1.417(6)
C602 C603 1.375(6)
C602 H602 0.9500
C603 C604 1.398(6)
C603 H603 0.9500
C604 C605 1.370(6)
C604 H604 0.9500
C605 C606 1.385(6)
C605 H605 0.9500
C607 H60A 0.9800
C607 H60B 0.9800
C607 H60C 0.9800
Ni2 P4 2.1667(11)
Ni2 P3 2.1707(11)
Ni2 Cl4 2.2107(11)
Ni2 Cl3 2.2143(10)
P3 C301 1.817(4)
P3 C701 1.828(4)
P3 C4 1.843(4)
P4 C801 1.824(4)
P4 C401 1.828(4)
P4 C6 1.842(4)
O306 C306 1.357(5)
O306 C307 1.453(5)
O406 C406 1.359(5)
O406 C407 1.422(5)
O706 C706 1.364(5)
O706 C707 1.439(5)
O806 C806 1.373(5)
O806 C807 1.423(4)
C4 C5 1.553(5)
C4 H4A 0.9900
C4 H4B 0.9900
C5 C21 1.510(6)
C5 C6 1.539(5)
C5 C22 1.544(6)
C6 H6A 0.9900
C6 H6B 0.9900
C21 H21A 0.9800
C21 H21B 0.9800
C21 H21C 0.9800
C22 H22A 0.9800
C22 H22B 0.9800
C22 H22C 0.9800
C301 C302 1.404(6)
C301 C306 1.405(6)
C302 C303 1.384(6)
C302 H302 0.9500
C303 C304 1.386(6)
C303 H303 0.9500
C304 C305 1.377(6)
C304 H304 0.9500
C305 C306 1.384(6)
C305 H305 0.9500
C307 H30A 0.9800
C307 H30B 0.9800
C307 H30C 0.9800
C401 C402 1.392(5)
C401 C406 1.415(5)
C402 C403 1.383(6)
C402 H402 0.9500
C403 C404 1.390(6)
C403 H403 0.9500
C404 C405 1.369(6)
C404 H404 0.9500
C405 C406 1.385(6)
C405 H405 0.9500
C407 H40A 0.9800
C407 H40B 0.9800
C407 H40C 0.9800
C701 C702 1.384(6)
C701 C706 1.398(5)
C702 C703 1.379(5)
C702 H702 0.9500
C703 C704 1.386(6)
C703 H703 0.9500
C704 C705 1.385(6)
C704 H704 0.9500
C705 C706 1.400(5)
C705 H705 0.9500
C707 H70A 0.9800
C707 H70B 0.9800
C707 H70C 0.9800
C801 C806 1.395(5)
C801 C802 1.404(5)
C802 C803 1.376(5)
C802 H802 0.9500
C803 C804 1.393(6)
C803 H803 0.9500
C804 C805 1.387(6)
C804 H804 0.9500
C805 C806 1.391(5)
C805 H805 0.9500
C807 H80A 0.9800
C807 H80B 0.9800
C807 H80C 0.9800

loop_
_geom_torsion_atom_site_label_1
_geom_torsion_atom_site_label_2
_geom_torsion_atom_site_label_3
_geom_torsion_atom_site_label_4
_geom_torsion
P2 Ni1 P1 C101 96.43(15)
Cl1 Ni1 P1 C101 -71.73(15)
Cl2 Ni1 P1 C101 -170.1(2)
P2 Ni1 P1 C501 -146.02(14)
Cl1 Ni1 P1 C501 45.83(15)
Cl2 Ni1 P1 C501 -52.6(3)
P2 Ni1 P1 C1 -28.55(16)
Cl1 Ni1 P1 C1 163.30(16)
Cl2 Ni1 P1 C1 64.9(3)
P1 Ni1 P2 C201 100.04(16)
Cl1 Ni1 P2 C201 -167.9(2)
Cl2 Ni1 P2 C201 -69.15(16)
P1 Ni1 P2 C601 -141.90(15)
Cl1 Ni1 P2 C601 -49.8(3)
Cl2 Ni1 P2 C601 48.92(15)
P1 Ni1 P2 C3 -23.89(16)
Cl1 Ni1 P2 C3 68.2(3)
Cl2 Ni1 P2 C3 166.92(16)
C101 P1 C1 C2 -58.7(4)
C501 P1 C1 C2 -170.7(3)
Ni1 P1 C1 C2 68.6(4)
P1 C1 C2 C11 87.7(4)
P1 C1 C2 C12 -154.8(3)
P1 C1 C2 C3 -31.7(5)
C11 C2 C3 P2 -158.0(3)
C1 C2 C3 P2 -36.2(5)
C12 C2 C3 P2 84.3(5)
C201 P2 C3 C2 -59.6(4)
C601 P2 C3 C2 -170.7(3)
Ni1 P2 C3 C2 67.8(4)
C501 P1 C101 C106 61.1(4)
C1 P1 C101 C106 -50.6(4)
Ni1 P1 C101 C106 -178.3(3)
C501 P1 C101 C102 -118.7(3)
C1 P1 C101 C102 129.6(3)
Ni1 P1 C101 C102 1.9(4)
C106 C101 C102 C103 -0.7(6)
P1 C101 C102 C103 179.1(3)
C101 C102 C103 C104 0.6(7)
C102 C103 C104 C105 0.3(8)
C103 C104 C105 C106 -0.9(8)
C107 O106 C106 C101 177.3(4)
C107 O106 C106 C105 -2.3(6)
C102 C101 C106 O106 -179.5(4)
P1 C101 C106 O106 0.7(6)
C102 C101 C106 C105 0.1(6)
P1 C101 C106 C105 -179.7(3)
C104 C105 C106 O106 -179.7(4)
C104 C105 C106 C101 0.7(7)
C601 P2 C201 C202 -124.4(4)
C3 P2 C201 C202 124.7(4)
Ni1 P2 C201 C202 -2.9(4)
C601 P2 C201 C206 59.9(4)
C3 P2 C201 C206 -51.1(4)
Ni1 P2 C201 C206 -178.6(3)
C206 C201 C202 C203 -1.7(7)
P2 C201 C202 C203 -177.6(3)
C201 C202 C203 C204 1.0(7)
C202 C203 C204 C205 0.6(8)
C203 C204 C205 C206 -1.4(8)
C207 O206 C206 C205 -1.4(8)
C207 O206 C206 C201 178.1(6)
C204 C205 C206 O206 -179.9(5)
C204 C205 C206 C201 0.6(8)
C202 C201 C206 O206 -178.6(4)
P2 C201 C206 O206 -2.8(6)
C202 C201 C206 C205 0.9(7)
P2 C201 C206 C205 176.7(4)
C101 P1 C501 C506 -175.5(3)
C1 P1 C501 C506 -60.9(4)
Ni1 P1 C501 C506 62.1(4)
C101 P1 C501 C502 9.1(4)
C1 P1 C501 C502 123.7(4)
Ni1 P1 C501 C502 -113.3(3)
C506 C501 C502 C503 0.1(6)
P1 C501 C502 C503 175.6(3)
C501 C502 C503 C504 0.1(7)
C502 C503 C504 C505 0.3(7)
C503 C504 C505 C506 -0.8(7)
C507 O506 C506 C505 -5.6(6)
C507 O506 C506 C501 176.9(4)
C504 C505 C506 O506 -176.4(4)
C504 C505 C506 C501 0.9(7)
C502 C501 C506 O506 177.0(4)
P1 C501 C506 O506 1.4(5)
C502 C501 C506 C505 -0.6(6)
P1 C501 C506 C505 -176.1(3)
C201 P2 C601 C602 15.0(4)
C3 P2 C601 C602 127.8(3)
Ni1 P2 C601 C602 -108.5(3)
C201 P2 C601 C606 -167.9(3)
C3 P2 C601 C606 -55.1(4)
Ni1 P2 C601 C606 68.5(3)
C606 C601 C602 C603 2.5(6)
P2 C601 C602 C603 179.6(3)
C601 C602 C603 C604 -0.7(6)
C602 C603 C604 C605 -0.8(6)
C603 C604 C605 C606 0.4(6)
C607 O606 C606 C605 -6.4(6)
C607 O606 C606 C601 173.2(4)
C604 C605 C606 O606 -178.9(4)
C604 C605 C606 C601 1.6(6)
C602 C601 C606 O606 177.5(3)
P2 C601 C606 O606 0.3(5)
C602 C601 C606 C605 -2.9(6)
P2 C601 C606 C605 179.9(3)
P4 Ni2 P3 C301 99.21(14)
Cl4 Ni2 P3 C301 -163.7(2)
Cl3 Ni2 P3 C301 -68.07(14)
P4 Ni2 P3 C701 -142.68(14)
Cl4 Ni2 P3 C701 -45.6(3)
Cl3 Ni2 P3 C701 50.04(14)
P4 Ni2 P3 C4 -26.22(14)
Cl4 Ni2 P3 C4 70.9(3)
Cl3 Ni2 P3 C4 166.50(14)
P3 Ni2 P4 C801 -142.28(14)
Cl4 Ni2 P4 C801 49.45(14)
Cl3 Ni2 P4 C801 -49.4(3)
P3 Ni2 P4 C401 99.63(15)
Cl4 Ni2 P4 C401 -68.64(15)
Cl3 Ni2 P4 C401 -167.5(2)
P3 Ni2 P4 C6 -26.10(14)
Cl4 Ni2 P4 C6 165.64(14)
Cl3 Ni2 P4 C6 66.8(3)
C301 P3 C4 C5 -59.7(3)
C701 P3 C4 C5 -171.9(3)
Ni2 P3 C4 C5 68.1(3)
P3 C4 C5 C21 87.0(4)
P3 C4 C5 C6 -35.1(4)
P3 C4 C5 C22 -156.1(3)
C21 C5 C6 P4 -156.5(3)
C22 C5 C6 P4 86.7(4)
C4 C5 C6 P4 -31.6(4)
C801 P4 C6 C5 -173.3(3)
C401 P4 C6 C5 -61.7(3)
Ni2 P4 C6 C5 66.7(3)
C701 P3 C301 C302 -123.3(3)
C4 P3 C301 C302 125.9(3)
Ni2 P3 C301 C302 -2.8(3)
C701 P3 C301 C306 58.4(4)
C4 P3 C301 C306 -52.4(4)
Ni2 P3 C301 C306 178.9(3)
C306 C301 C302 C303 -1.2(6)
P3 C301 C302 C303 -179.6(3)
C301 C302 C303 C304 1.8(7)
C302 C303 C304 C305 -1.2(7)
C303 C304 C305 C306 0.2(7)
C307 O306 C306 C305 6.5(6)
C307 O306 C306 C301 -174.4(4)
C304 C305 C306 O306 179.5(4)
C304 C305 C306 C301 0.4(7)
C302 C301 C306 O306 -179.0(3)
P3 C301 C306 O306 -0.7(5)
C302 C301 C306 C305 0.2(6)
P3 C301 C306 C305 178.4(3)
C801 P4 C401 C402 -119.1(3)
C6 P4 C401 C402 130.4(3)
Ni2 P4 C401 C402 1.8(4)
C801 P4 C401 C406 60.2(4)
C6 P4 C401 C406 -50.4(4)
Ni2 P4 C401 C406 -178.9(3)
C406 C401 C402 C403 -0.8(6)
P4 C401 C402 C403 178.5(3)
C401 C402 C403 C404 1.4(7)
C402 C403 C404 C405 -1.3(7)
C403 C404 C405 C406 0.6(7)
C407 O406 C406 C405 -2.7(6)
C407 O406 C406 C401 176.4(4)
C404 C405 C406 O406 179.1(4)
C404 C405 C406 C401 0.1(7)
C402 C401 C406 O406 -179.1(3)
P4 C401 C406 O406 1.6(5)
C402 C401 C406 C405 0.1(6)
P4 C401 C406 C405 -179.2(3)
C301 P3 C701 C702 11.3(4)
C4 P3 C701 C702 125.5(4)
Ni2 P3 C701 C702 -111.3(3)
C301 P3 C701 C706 -171.2(3)
C4 P3 C701 C706 -57.0(4)
Ni2 P3 C701 C706 66.2(3)
C706 C701 C702 C703 2.5(6)
P3 C701 C702 C703 180.0(3)
C701 C702 C703 C704 -0.7(6)
C702 C703 C704 C705 -2.2(6)
C703 C704 C705 C706 3.1(6)
C707 O706 C706 C701 173.5(4)
C707 O706 C706 C705 -8.1(6)
C702 C701 C706 O706 176.9(4)
P3 C701 C706 O706 -0.6(5)
C702 C701 C706 C705 -1.5(6)
P3 C701 C706 C705 -179.0(3)
C704 C705 C706 O706 -179.6(4)
C704 C705 C706 C701 -1.2(6)
C401 P4 C801 C806 -168.5(3)
C6 P4 C801 C806 -54.3(4)
Ni2 P4 C801 C806 68.3(3)
C401 P4 C801 C802 13.3(4)
C6 P4 C801 C802 127.4(3)
Ni2 P4 C801 C802 -110.0(3)
C806 C801 C802 C803 1.3(6)
P4 C801 C802 C803 179.6(3)
C801 C802 C803 C804 -0.4(6)
C802 C803 C804 C805 -0.3(6)
C803 C804 C805 C806 0.0(6)
C807 O806 C806 C805 -9.5(6)
C807 O806 C806 C801 172.1(4)
C804 C805 C806 O806 -177.5(4)
C804 C805 C806 C801 0.9(6)
C802 C801 C806 O806 177.0(3)
P4 C801 C806 O806 -1.4(5)
C802 C801 C806 C805 -1.5(6)
P4 C801 C806 C805 -179.8(3)

loop_
_platon_squeeze_void_nr
_platon_squeeze_void_average_x
_platon_squeeze_void_average_y
_platon_squeeze_void_average_z
_platon_squeeze_void_volume
_platon_squeeze_void_count_electrons
_platon_squeeze_void_content
1 -0.004 -0.000 -0.004 1184 412 ' '
2 -0.007 0.500 0.493 1184 412 ' '
